data_9001290
loop_
_publ_author_name
'Groat, L. A.'
'Raudsepp, M.'
'Hawthorne, F. C.'
'Ercit, T. S.'
'Sherriff, B. L.'
'Hartman, J. S.'

_publ_section_title
;
 The amblygonite-montebrasite series: Characterization by single-crystal
 structure refinement, infrared spectroscopy and multinuclear MAS-NMR
 spectroscopy
 sample AF-47
;
_journal_name_full 'American Mineralogist'
_journal_page_first 992
_journal_page_last 1008
_journal_volume 75
_journal_year 1990
_chemical_formula_sum 'Al H Li O5 P'
_chemical_name_mineral Montebrasite
_space_group_IT_number 2
_symmetry_space_group_name_Hall '-P 1 (1/2*x+1/2*y,1/2*x-1/2*y,-z)'
_symmetry_space_group_name_H-M 'C -1'
_cell_angle_alpha 91.31
_cell_angle_beta 117.93
_cell_angle_gamma 91.77
_cell_length_a 6.713
_cell_length_b 7.708
_cell_length_c 7.0194
_cell_formula_units_Z 4
_cell_volume 320.464
_database_code_amcsd 0001320
_exptl_crystal_density_diffrn 3.024
_cod_original_formula_sum 'P Al O5 Li H'
_cod_database_code 9001290

loop_
_space_group_symop_operation_xyz
x,y,z
1/2+x,1/2+y,z
-x,-y,-z
1/2-x,1/2-y,-z

loop_
_atom_site_label
_atom_site_fract_x
_atom_site_fract_y
_atom_site_fract_z
_atom_site_U_iso_or_equiv
P -0.01605 0.34212 0.26653 0.00410
Al1 0.00000 0.00000 0.00000 0.00480
Al2 0.00000 0.00000 0.50000 0.00460
O1 -0.31720 0.01540 -0.15920 0.00660
O2 0.29810 0.05810 0.57430 0.00650
O3 0.10130 -0.22340 -0.38970 0.00630
O4 0.02650 0.23620 0.10350 0.00760
O-h 0.04710 0.08900 -0.22650 0.00590
Li 0.06960 -0.32020 0.31010 0.01720
H 0.18300 0.12900 0.84800 0.01000

loop_
_cod_related_entry_id
_cod_related_entry_database
_cod_related_entry_code
1 AMCSD 0001320
